data_7211867
loop_
_publ_author_name
'Liu, Hsin-Kuan'
'Tsao, Tai-Hsing'
'Lin, Chia-Her'
'Zima, V\'it\<ezslav'

_publ_section_title
;
 Direct-mixing assembly of a magnesium coordination complex as recyclable
 water adsorbent,
;
_journal_issue 4
_journal_name_full CrystEngComm
_journal_page_first 1044
_journal_paper_doi 10.1039/b915987h
_journal_volume 12
_journal_year 2010
_chemical_formula_sum 'C5 H17 Mg O12'
_chemical_formula_weight 293.50
_chemical_name_systematic
;
?
;
_space_group_IT_number 14
_symmetry_cell_setting monoclinic
_symmetry_space_group_name_Hall '-P 2ybc'
_symmetry_space_group_name_H-M 'P 1 21/c 1'
_atom_sites_solution_hydrogens geom
_atom_sites_solution_primary direct
_atom_sites_solution_secondary difmap
_audit_creation_method SHELXL-97
_cell_angle_alpha 90.00
_cell_angle_beta 94.894(10)
_cell_angle_gamma 90.00
_cell_formula_units_Z 4
_cell_length_a 6.7240(9)
_cell_length_b 11.8927(19)
_cell_length_c 16.302(3)
_cell_measurement_reflns_used 1458
_cell_measurement_temperature 295(2)
_cell_measurement_theta_max 20.083
_cell_measurement_theta_min 2.508
_cell_volume 1298.9(4)
_computing_cell_refinement 'Bruker APEX2'
_computing_data_collection 'Bruker APEX2 (Bruker, 2008)'
_computing_data_reduction 'Bruker APEX2'
_computing_molecular_graphics 'Bruker SHELXTL (Bruker, 2008)'
_computing_publication_material 'Bruker SHELXTL'
_computing_structure_refinement 'SHELXL-97 (Sheldrick, 2008)'
_computing_structure_solution 'SHELXS-97 (Sheldrick, 2008)'
_diffrn_ambient_temperature 295(2)
_diffrn_measured_fraction_theta_full 0.985
_diffrn_measured_fraction_theta_max 0.985
_diffrn_measurement_device_type 'Bruker APEX-II CCD'
_diffrn_measurement_method '\f and \w scans'
_diffrn_radiation_monochromator graphite
_diffrn_radiation_source 'fine-focus sealed tube'
_diffrn_radiation_type MoK\a
_diffrn_radiation_wavelength 0.71073
_diffrn_reflns_av_R_equivalents 0.1520
_diffrn_reflns_av_sigmaI/netI 0.1141
_diffrn_reflns_limit_h_max 8
_diffrn_reflns_limit_h_min -9
_diffrn_reflns_limit_k_max 16
_diffrn_reflns_limit_k_min -16
_diffrn_reflns_limit_l_max 21
_diffrn_reflns_limit_l_min -22
_diffrn_reflns_number 21748
_diffrn_reflns_theta_full 28.80
_diffrn_reflns_theta_max 28.80
_diffrn_reflns_theta_min 2.12
_exptl_absorpt_coefficient_mu 0.192
_exptl_absorpt_correction_T_max 0.9905
_exptl_absorpt_correction_T_min 0.9811
_exptl_absorpt_correction_type multi-scan
_exptl_absorpt_process_details 'SADABS (Bruker, 2008)'
_exptl_crystal_colour colourless
_exptl_crystal_density_diffrn 1.501
_exptl_crystal_density_method 'not measured'
_exptl_crystal_description lamellar
_exptl_crystal_F_000 620
_exptl_crystal_size_max 0.10
_exptl_crystal_size_mid 0.07
_exptl_crystal_size_min 0.05
_refine_diff_density_max 0.368
_refine_diff_density_min -0.364
_refine_diff_density_rms 0.084
_refine_ls_extinction_method none
_refine_ls_goodness_of_fit_ref 0.965
_refine_ls_hydrogen_treatment constr
_refine_ls_matrix_type full
_refine_ls_number_parameters 163
_refine_ls_number_reflns 3334
_refine_ls_number_restraints 0
_refine_ls_restrained_S_all 0.965
_refine_ls_R_factor_all 0.1568
_refine_ls_R_factor_gt 0.0633
_refine_ls_shift/su_max 0.001
_refine_ls_shift/su_mean 0.000
_refine_ls_structure_factor_coef Fsqd
_refine_ls_weighting_details 'calc w=1/[\s^2^(Fo^2^)+(0.0664P)^2^+1.0058P] where P=(Fo^2^+2Fc^2^)/3'
_refine_ls_weighting_scheme calc
_refine_ls_wR_factor_gt 0.1360
_refine_ls_wR_factor_ref 0.1784
_reflns_number_gt 1602
_reflns_number_total 3334
_reflns_threshold_expression >2sigma(I)
_cod_data_source_file b915987h.txt
_cod_data_source_block 1
_cod_original_sg_symbol_H-M P21/c
_cod_database_code 7211867

loop_
_symmetry_equiv_pos_as_xyz
'x, y, z'
'-x, y+1/2, -z+1/2'
'-x, -y, -z'
'x, -y-1/2, z-1/2'

loop_
_atom_site_label
_atom_site_type_symbol
_atom_site_fract_x
_atom_site_fract_y
_atom_site_fract_z
_atom_site_U_iso_or_equiv
_atom_site_adp_type
_atom_site_occupancy
_atom_site_symmetry_multiplicity
_atom_site_calc_flag
_atom_site_refinement_flags
Mg1 Mg 0.74991(17) 0.35774(10) 0.22353(8) 0.0245(3) Uani 1 1 d .
O1 O 0.6579(4) 0.22881(19) 0.14038(15) 0.0264(6) Uani 1 1 d .
O2 O 1.0279(4) 0.3536(2) 0.18148(17) 0.0345(7) Uani 1 1 d .
H10 H 1.0825 0.2909 0.1631 0.052 Uiso 1 1 d R
H14 H 1.0929 0.4240 0.1717 0.052 Uiso 1 1 d R
O3 O 0.4855(4) 0.3672(2) 0.27296(17) 0.0378(7) Uani 1 1 d .
H17 H 0.4175 0.3160 0.2911 0.057 Uiso 1 1 d R
H29 H 0.4170 0.4266 0.2818 0.057 Uiso 1 1 d R
O4 O 0.8373(4) 0.2314(2) 0.31024(16) 0.0319(6) Uani 1 1 d .
H16 H 0.8375 0.2126 0.3674 0.048 Uiso 1 1 d R
H28 H 0.8139 0.1579 0.2918 0.048 Uiso 1 1 d R
O5 O 0.6486(4) 0.4771(2) 0.13841(17) 0.0393(7) Uani 1 1 d .
H3 H 0.5178 0.4711 0.1073 0.059 Uiso 1 1 d R
H22 H 0.6702 0.5532 0.1519 0.059 Uiso 1 1 d R
O6 O 0.8785(4) 0.4809(2) 0.30088(17) 0.0383(7) Uani 1 1 d .
H6 H 0.8316 0.5425 0.3298 0.057 Uiso 1 1 d R
H23 H 1.0239 0.4784 0.2798 0.057 Uiso 1 1 d R
O7 O 0.7222(4) 0.0669(2) 0.20671(15) 0.0293(6) Uani 1 1 d .
O8 O 0.2108(4) 0.1742(2) 0.12713(17) 0.0339(7) Uani 1 1 d .
O9 O 0.2135(4) 0.2624(2) 0.00715(16) 0.0374(7) Uani 1 1 d .
C1 C 0.6552(5) 0.1241(3) 0.1452(2) 0.0215(8) Uani 1 1 d .
C2 C 0.5707(5) 0.0597(3) 0.0707(2) 0.0221(8) Uani 1 1 d .
C3 C 0.3921(5) 0.0918(3) 0.0267(2) 0.0219(8) Uani 1 1 d .
C4 C 0.2649(5) 0.1835(3) 0.0558(2) 0.0241(8) Uani 1 1 d .
C5 C 0.6749(5) -0.0321(3) 0.0440(2) 0.0235(8) Uani 1 1 d .
H2 H 0.7921 -0.0544 0.0740 0.028 Uiso 1 1 calc R
O1W O 0.2664(4) 0.2058(2) 0.34670(17) 0.0368(7) Uani 1 1 d .
H12 H 0.1283 0.2148 0.3232 0.055 Uiso 1 1 d R
H21 H 0.2421 0.1997 0.4062 0.055 Uiso 1 1 d R
O2W O 0.8008(4) 0.3001(3) -0.01904(17) 0.0443(8) Uani 1 1 d .
H1 H 0.9368 0.2796 -0.0031 0.066 Uiso 1 1 d R
H15 H 0.7300 0.2809 0.0308 0.066 Uiso 1 1 d R
O3W O 0.2533(4) 0.4798(2) 0.07557(18) 0.0452(8) Uani 1 1 d .
H18 H 0.2310 0.5491 0.0460 0.068 Uiso 1 1 d R
H24 H 0.2699 0.4358 0.0336 0.068 Uiso 1 1 d R

loop_
_atom_site_aniso_label
_atom_site_aniso_U_11
_atom_site_aniso_U_22
_atom_site_aniso_U_33
_atom_site_aniso_U_23
_atom_site_aniso_U_13
_atom_site_aniso_U_12
Mg1 0.0255(6) 0.0199(6) 0.0277(7) -0.0032(5) 0.0002(5) 0.0006(5)
O1 0.0334(14) 0.0161(12) 0.0287(14) -0.0021(11) -0.0025(11) -0.0021(11)
O2 0.0293(15) 0.0260(14) 0.0492(18) -0.0065(13) 0.0100(12) 0.0008(11)
O3 0.0315(15) 0.0261(15) 0.0576(19) -0.0007(14) 0.0152(13) 0.0043(11)
O4 0.0383(15) 0.0281(15) 0.0276(14) -0.0016(12) -0.0062(12) -0.0012(12)
O5 0.0434(16) 0.0269(15) 0.0458(18) 0.0056(14) -0.0068(13) -0.0006(13)
O6 0.0332(15) 0.0332(15) 0.0490(18) -0.0203(14) 0.0067(13) -0.0030(12)
O7 0.0362(15) 0.0238(13) 0.0262(15) 0.0000(11) -0.0066(11) -0.0002(11)
O8 0.0461(16) 0.0253(14) 0.0324(15) 0.0006(12) 0.0152(13) 0.0053(12)
O9 0.0529(18) 0.0288(15) 0.0304(15) 0.0038(13) 0.0036(13) 0.0164(13)
C1 0.0177(17) 0.0223(19) 0.0241(19) -0.0042(15) -0.0008(14) -0.0004(14)
C2 0.0225(18) 0.0148(16) 0.028(2) -0.0046(15) -0.0008(15) -0.0029(14)
C3 0.0217(18) 0.0187(17) 0.0251(19) -0.0036(15) 0.0007(14) -0.0007(14)
C4 0.0254(19) 0.0204(17) 0.026(2) -0.0012(16) -0.0025(16) 0.0022(15)
C5 0.0238(18) 0.0197(18) 0.0258(19) -0.0036(15) -0.0039(14) 0.0039(14)
O1W 0.0410(16) 0.0348(16) 0.0349(16) 0.0001(13) 0.0051(12) -0.0004(13)
O2W 0.0478(18) 0.0507(19) 0.0347(17) 0.0079(15) 0.0048(13) 0.0053(15)
O3W 0.0530(18) 0.0330(16) 0.0492(19) 0.0001(15) 0.0024(14) -0.0013(14)

loop_
_atom_type_symbol
_atom_type_description
_atom_type_scat_dispersion_real
_atom_type_scat_dispersion_imag
_atom_type_scat_source
C C 0.0033 0.0016 'International Tables Vol C Tables 4.2.6.8 and 6.1.1.4'
H H 0.0000 0.0000 'International Tables Vol C Tables 4.2.6.8 and 6.1.1.4'
Mg Mg 0.0486 0.0363 'International Tables Vol C Tables 4.2.6.8 and 6.1.1.4'
O O 0.0106 0.0060 'International Tables Vol C Tables 4.2.6.8 and 6.1.1.4'

loop_
_geom_angle_atom_site_label_1
_geom_angle_atom_site_label_2
_geom_angle_atom_site_label_3
_geom_angle
_geom_angle_site_symmetry_1
_geom_angle_site_symmetry_3
O3 Mg1 O2 175.63(13) . .
O3 Mg1 O5 88.77(12) . .
O2 Mg1 O5 92.87(12) . .
O3 Mg1 O6 93.08(12) . .
O2 Mg1 O6 82.84(11) . .
O5 Mg1 O6 91.11(12) . .
O3 Mg1 O1 94.43(11) . .
O2 Mg1 O1 89.62(11) . .
O5 Mg1 O1 90.35(11) . .
O6 Mg1 O1 172.38(12) . .
O3 Mg1 O4 88.67(11) . .
O2 Mg1 O4 89.83(11) . .
O5 Mg1 O4 176.75(12) . .
O6 Mg1 O4 91.02(11) . .
O1 Mg1 O4 87.86(10) . .
C1 O1 Mg1 133.8(2) . .
Mg1 O2 H10 123.1 . .
Mg1 O2 H14 118.3 . .
H10 O2 H14 117.6 . .
Mg1 O3 H17 129.2 . .
Mg1 O3 H29 127.9 . .
H17 O3 H29 102.9 . .
Mg1 O4 H16 142.6 . .
Mg1 O4 H28 114.9 . .
H16 O4 H28 94.6 . .
Mg1 O5 H3 121.9 . .
Mg1 O5 H22 118.1 . .
H3 O5 H22 107.8 . .
Mg1 O6 H6 135.6 . .
Mg1 O6 H23 97.5 . .
H6 O6 H23 122.8 . .
O1 C1 O7 125.5(3) . .
O1 C1 C2 117.6(3) . .
O7 C1 C2 116.9(3) . .
C5 C2 C3 119.2(3) . .
C5 C2 C1 119.1(3) . .
C3 C2 C1 121.6(3) . .
C5 C3 C2 119.2(3) 3_655 .
C5 C3 C4 118.8(3) 3_655 .
C2 C3 C4 121.9(3) . .
O8 C4 O9 124.4(3) . .
O8 C4 C3 116.9(3) . .
O9 C4 C3 118.7(3) . .
C2 C5 C3 121.5(3) . 3_655
C2 C5 H2 119.2 . .
C3 C5 H2 119.2 3_655 .
H12 O1W H21 99.1 . .
H1 O2W H15 103.3 . .
H18 O3W H24 98.5 . .

loop_
_geom_bond_atom_site_label_1
_geom_bond_atom_site_label_2
_geom_bond_distance
_geom_bond_site_symmetry_2
Mg1 O3 2.017(3) .
Mg1 O2 2.046(3) .
Mg1 O5 2.060(3) .
Mg1 O6 2.073(3) .
Mg1 O1 2.104(3) .
Mg1 O4 2.111(3) .
O1 C1 1.249(4) .
O2 H10 0.8934 .
O2 H14 0.9640 .
O3 H17 0.8311 .
O3 H29 0.8616 .
O4 H16 0.9581 .
O4 H28 0.9335 .
O5 H3 0.9802 .
O5 H22 0.9400 .
O6 H6 0.9399 .
O6 H23 1.0641 .
O7 C1 1.262(4) .
O8 C4 1.253(4) .
O9 C4 1.258(4) .
C1 C2 1.505(5) .
C2 C5 1.387(5) .
C2 C3 1.398(4) .
C3 C5 1.395(5) 3_655
C3 C4 1.488(5) .
C5 C3 1.395(5) 3_655
C5 H2 0.9300 .
O1W H12 0.9800 .
O1W H21 1.0002 .
O2W H1 0.9607 .
O2W H15 1.0019 .
O3W H18 0.9602 .
O3W H24 0.8753 .

loop_
_geom_torsion_atom_site_label_1
_geom_torsion_atom_site_label_2
_geom_torsion_atom_site_label_3
_geom_torsion_atom_site_label_4
_geom_torsion
_geom_torsion_site_symmetry_1
_geom_torsion_site_symmetry_4
O3 Mg1 O1 C1 -86.8(3) . .
O2 Mg1 O1 C1 91.6(3) . .
O5 Mg1 O1 C1 -175.6(3) . .
O6 Mg1 O1 C1 83.4(10) . .
O4 Mg1 O1 C1 1.7(3) . .
Mg1 O1 C1 O7 -3.4(5) . .
Mg1 O1 C1 C2 178.4(2) . .
O1 C1 C2 C5 133.2(3) . .
O7 C1 C2 C5 -45.1(5) . .
O1 C1 C2 C3 -45.4(5) . .
O7 C1 C2 C3 136.3(3) . .
C5 C2 C3 C5 -1.4(6) . 3_655
C1 C2 C3 C5 177.2(3) . 3_655
C5 C2 C3 C4 175.0(3) . .
C1 C2 C3 C4 -6.5(5) . .
C5 C3 C4 O8 121.3(4) 3_655 .
C2 C3 C4 O8 -55.1(5) . .
C5 C3 C4 O9 -56.4(5) 3_655 .
C2 C3 C4 O9 127.2(4) . .
C3 C2 C5 C3 1.5(6) . 3_655
C1 C2 C5 C3 -177.2(3) . 3_655
